data_7114618
loop_
_publ_author_name
'I. A. O'Neil'
'M. McConville'
'K. Zhou'
'C. Brooke'
'C. M. Robertson'
'N. G. Berry'

_publ_section_title
;
 The synthesis and structure of chiral enamine N-oxides
;
_journal_name_full Chem.Commun.
_journal_page_first 7336
_journal_paper_doi 10.1039/C3CC47928E
_journal_volume 50
_journal_year 2014
_chemical_absolute_configuration unk
_chemical_formula_moiety 'C21 H23 N O4'
_chemical_formula_sum 'C21 H23 N O4'
_chemical_formula_weight 353.40
_chemical_name_systematic
;
 ? 
;
_space_group_crystal_system orthorhombic
_space_group_IT_number 19
_space_group_name_Hall 'P 2ac 2ab'
_space_group_name_H-M_alt 'P 21 21 21'
_symmetry_space_group_name_Hall 'P 2ac 2ab'
_symmetry_space_group_name_H-M 'P 21 21 21'
_atom_sites_solution_hydrogens geom
_atom_sites_solution_primary direct
_atom_sites_solution_secondary difmap
_audit_creation_date 2013-09-25
_audit_creation_method
;
Olex2 1.2
(compiled 2013.09.17 svn.r2790 for OlexSys, GUI svn.r4601)
;
_cell_angle_alpha 90.00
_cell_angle_beta 90.00
_cell_angle_gamma 90.00
_cell_formula_units_Z 4
_cell_length_a 8.8244(7)
_cell_length_b 10.0482(8)
_cell_length_c 20.7767(16)
_cell_measurement_reflns_used 9905
_cell_measurement_temperature 296(2)
_cell_measurement_theta_max 26.37
_cell_measurement_theta_min 2.25
_cell_volume 1842.3(3)
_computing_data_reduction 'SAINT v7.68A (Bruker, 2009)'
_computing_molecular_graphics
;
O. V. Dolomanov, L. J. Bourhis, R. J. Gildea, J. A. K. Howard and H. Puschmann,
OLEX2: a complete structure solution, refinement and analysis program.
J. Appl. Cryst. (2009). 42, 339-341.
;
_computing_publication_material
;
O. V. Dolomanov, L. J. Bourhis, R. J. Gildea, J. A. K. Howard and H. Puschmann,
OLEX2: a complete structure solution, refinement and analysis program.
J. Appl. Cryst. (2009). 42, 339-341.
;
_computing_structure_refinement
;
SHELX, G.M. Sheldrick, Acta Cryst.
(2008). A64, 112-122
;
_computing_structure_solution 'SHELXS-97 (Sheldrick, 2008)'
_diffrn_ambient_temperature 296.15
_diffrn_measured_fraction_theta_full 1.000
_diffrn_measured_fraction_theta_max 1.000
_diffrn_measurement_device_type 'Bruker APEX-II CCD'
_diffrn_measurement_method '\f and \w scans'
_diffrn_radiation_monochromator graphite
_diffrn_radiation_type MoK\a
_diffrn_radiation_wavelength 0.71073
_diffrn_reflns_av_R_equivalents 0.0258
_diffrn_reflns_av_unetI/netI 0.0160
_diffrn_reflns_limit_h_max 11
_diffrn_reflns_limit_h_min -11
_diffrn_reflns_limit_k_max 12
_diffrn_reflns_limit_k_min -12
_diffrn_reflns_limit_l_max 26
_diffrn_reflns_limit_l_min -25
_diffrn_reflns_number 24125
_diffrn_reflns_theta_full 26.44
_diffrn_reflns_theta_max 26.44
_diffrn_reflns_theta_min 1.96
_diffrn_source 'fine-focus sealed tube'
_diffrn_standards_number 0
_exptl_absorpt_coefficient_mu 0.088
_exptl_absorpt_correction_T_max 0.7454
_exptl_absorpt_correction_T_min 0.6979
_exptl_absorpt_correction_type empirical
_exptl_absorpt_process_details
;
SADABS-2008/1 (Bruker,2008) was used for absorption correction.
wR2(int) was 0.1430 before and 0.0380 after correction.
The Ratio of minimum to maximum transmission is 0.9363.
The \l/2 correction factor is 0.0015.
;
_exptl_crystal_colour colourless
_exptl_crystal_density_diffrn 1.274
_exptl_crystal_density_method 'not measured'
_exptl_crystal_description needle
_exptl_crystal_F_000 752
_exptl_crystal_size_max 0.500
_exptl_crystal_size_mid 0.105
_exptl_crystal_size_min 0.100
_refine_diff_density_max 0.137
_refine_diff_density_min -0.213
_refine_diff_density_rms 0.045
_refine_ls_abs_structure_details 'Flack H D (1983), Acta Cryst. A39, 876-881'
_refine_ls_abs_structure_Flack 1(3)
_refine_ls_extinction_method none
_refine_ls_goodness_of_fit_ref 1.052
_refine_ls_hydrogen_treatment refall
_refine_ls_matrix_type full
_refine_ls_number_parameters 240
_refine_ls_number_reflns 3791
_refine_ls_number_restraints 1
_refine_ls_restrained_S_all 3.810
_refine_ls_R_factor_all 0.0301
_refine_ls_R_factor_gt 0.0291
_refine_ls_shift/su_max 0.000
_refine_ls_shift/su_mean 0.000
_refine_ls_structure_factor_coef Fsqd
_refine_ls_weighting_details 'calc w=1/[\s^2^(Fo^2^)+(0.0367P)^2^+0.3773P] where P=(Fo^2^+2Fc^2^)/3'
_refine_ls_weighting_scheme calc
_refine_ls_wR_factor_gt 0.0716
_refine_ls_wR_factor_ref 0.0724
_reflns_number_gt 3682
_reflns_number_total 3791
_reflns_threshold_expression >2sigma(I)
_cod_data_source_file c3cc47928e2.cif
_cod_data_source_block frm_0m
_cod_database_code 7114618
_olex2_refinement_description
;
1. Fixed Uiso
 At 1.2 times of:
  All C(H) groups, All C(H,H) groups
 At 1.5 times of:
  All C(H,H,H) groups
2. Restrained distances
 C2-H5
 1 with sigma of 0.005
3.a Ternary CH refined with riding coordinates:
 C21(H21)
3.b Secondary CH2 refined with riding coordinates:
 C20(H20A,H20B), C22(H22A,H22B), C25(H25A,H25B)
3.c Aromatic/amide H refined with riding coordinates:
 C7(H7), C8(H8), C9(H9), C12(H12), C14(H14), C15(H15), C16(H16), C17(H17),
 C18(H18), C23(H23), C24(H24), C5(H5)
3.d Idealised Me refined as rotating group:
 C3(H3A,H3B,H3C)
;

loop_
_space_group_symop_id
_space_group_symop_operation_xyz
1 'x, y, z'
2 '-x+1/2, -y, z+1/2'
3 '-x, y+1/2, -z+1/2'
4 'x+1/2, -y+1/2, -z'

loop_
_atom_site_label
_atom_site_type_symbol
_atom_site_fract_x
_atom_site_fract_y
_atom_site_fract_z
_atom_site_U_iso_or_equiv
_atom_site_adp_type
_atom_site_occupancy
_atom_site_symmetry_multiplicity
_atom_site_calc_flag
_atom_site_refinement_flags
O1 O -0.0055(4) 0.9698(3) 0.24457(16) 0.0235(7) Uani 1 1 d .
O3 O 0.1954(4) 0.9430(3) 0.15401(16) 0.0235(7) Uani 1 1 d .
N4 N -0.0190(4) 0.8327(4) 0.25245(19) 0.0201(8) Uani 1 1 d .
C6 C 0.3148(5) 0.8051(4) 0.2361(2) 0.0188(9) Uani 1 1 d .
C7 C 0.3448(5) 0.6846(5) 0.2670(2) 0.0217(9) Uani 1 1 d .
H7 H 0.3107 0.6054 0.2490 0.026 Uiso 1 1 calc R
C8 C 0.4768(5) 0.8004(5) 0.3517(2) 0.0251(10) Uani 1 1 d .
H8 H 0.5273 0.7994 0.3910 0.030 Uiso 1 1 calc R
C9 C 0.3733(5) 0.9219(5) 0.2619(2) 0.0212(9) Uani 1 1 d .
H9 H 0.3595 1.0020 0.2402 0.025 Uiso 1 1 calc R
C11 C 0.2097(5) 0.8099(4) 0.1770(2) 0.0193(9) Uani 1 1 d .
C12 C 0.0370(5) 0.7870(4) 0.3155(2) 0.0211(9) Uani 1 1 d .
H12 H 0.0377 0.6963 0.3243 0.025 Uiso 1 1 calc R
C13 C 0.2774(5) 0.7272(5) 0.1221(2) 0.0218(9) Uani 1 1 d .
C14 C 0.4253(5) 0.6823(5) 0.3246(2) 0.0240(10) Uani 1 1 d .
H14 H 0.4446 0.6016 0.3449 0.029 Uiso 1 1 calc R
C15 C 0.4523(5) 0.9203(5) 0.3198(2) 0.0244(9) Uani 1 1 d .
H15 H 0.4888 0.9994 0.3372 0.029 Uiso 1 1 calc R
C16 C 0.2269(6) 0.5999(5) 0.1063(2) 0.0253(10) Uani 1 1 d .
H16 H 0.1492 0.5611 0.1299 0.030 Uiso 1 1 calc R
C17 C 0.4100(7) 0.5848(5) 0.0207(2) 0.0344(12) Uani 1 1 d .
H17 H 0.4532 0.5381 -0.0133 0.041 Uiso 1 1 calc R
C18 C 0.3981(6) 0.7813(5) 0.0873(2) 0.0284(10) Uani 1 1 d .
H18 H 0.4347 0.8653 0.0977 0.034 Uiso 1 1 calc R
C20 C -0.2197(6) 0.8101(6) 0.1766(3) 0.0341(12) Uani 1 1 d .
H20A H -0.2484 0.9010 0.1668 0.041 Uiso 1 1 calc R
H20B H -0.3012 0.7511 0.1637 0.041 Uiso 1 1 calc R
C21 C 0.0504(5) 0.7566(4) 0.1951(2) 0.0194(9) Uani 1 1 d .
H21 H 0.0587 0.6622 0.2065 0.023 Uiso 1 1 calc R
C22 C -0.1850(5) 0.7942(5) 0.2475(3) 0.0279(10) Uani 1 1 d .
H22A H -0.2008 0.7031 0.2613 0.034 Uiso 1 1 calc R
H22B H -0.2478 0.8528 0.2733 0.034 Uiso 1 1 calc R
C23 C 0.2919(6) 0.5300(5) 0.0552(2) 0.0294(11) Uani 1 1 d .
H23 H 0.2554 0.4462 0.0443 0.035 Uiso 1 1 calc R
C24 C 0.4641(7) 0.7104(6) 0.0371(2) 0.0359(12) Uani 1 1 d .
H24 H 0.5447 0.7471 0.0144 0.043 Uiso 1 1 calc R
C25 C -0.0707(5) 0.7727(5) 0.1424(2) 0.0255(10) Uani 1 1 d .
H25A H -0.0828 0.6902 0.1188 0.031 Uiso 1 1 calc R
H25B H -0.0414 0.8421 0.1125 0.031 Uiso 1 1 calc R
O2 O 0.1885(4) 0.9267(4) 0.45788(16) 0.0300(8) Uani 1 1 d .
O4 O 0.1267(5) 0.7116(4) 0.44294(17) 0.0363(9) Uani 1 1 d .
C3 C 0.2443(7) 0.8939(7) 0.5213(2) 0.0424(14) Uani 1 1 d .
H3A H 0.1653 0.8517 0.5456 0.064 Uiso 1 1 calc R
H3B H 0.2756 0.9738 0.5429 0.064 Uiso 1 1 calc R
H3C H 0.3290 0.8345 0.5176 0.064 Uiso 1 1 calc R
C2 C 0.1342(5) 0.8254(5) 0.4231(2) 0.0252(10) Uani 1 1 d D
C5 C 0.0861(5) 0.8706(4) 0.3598(2) 0.0220(9) Uani 1 1 d .
H5 H 0.0901 0.9610 0.3503 0.026 Uiso 1 1 calc RD
H3 H 0.127(8) 0.979(7) 0.183(3) 0.05(2) Uiso 1 1 d .

loop_
_atom_site_aniso_label
_atom_site_aniso_U_11
_atom_site_aniso_U_22
_atom_site_aniso_U_33
_atom_site_aniso_U_23
_atom_site_aniso_U_13
_atom_site_aniso_U_12
O1 0.0280(16) 0.0129(14) 0.0296(16) 0.0012(12) 0.0003(14) 0.0036(12)
O3 0.0308(17) 0.0165(15) 0.0231(16) 0.0042(13) 0.0010(14) 0.0017(13)
N4 0.0194(18) 0.0155(16) 0.0254(18) 0.0006(14) -0.0001(15) 0.0016(14)
C6 0.0160(19) 0.020(2) 0.020(2) -0.0005(17) 0.0038(16) 0.0010(17)
C7 0.022(2) 0.019(2) 0.024(2) -0.0016(17) 0.0009(17) 0.0016(17)
C8 0.020(2) 0.031(2) 0.024(2) -0.003(2) -0.0031(18) 0.0012(19)
C9 0.019(2) 0.019(2) 0.025(2) 0.0014(18) 0.0030(17) -0.0024(17)
C11 0.023(2) 0.0145(19) 0.021(2) 0.0024(16) 0.0005(17) 0.0008(17)
C12 0.020(2) 0.020(2) 0.024(2) 0.0032(17) 0.0029(17) 0.0016(17)
C13 0.024(2) 0.022(2) 0.019(2) 0.0012(17) -0.0014(18) 0.0031(18)
C14 0.023(2) 0.023(2) 0.026(2) 0.0033(18) -0.0004(18) 0.0045(18)
C15 0.020(2) 0.024(2) 0.030(2) -0.0038(19) 0.0008(18) -0.0029(18)
C16 0.028(2) 0.022(2) 0.026(2) -0.0003(18) -0.0021(19) 0.0027(19)
C17 0.047(3) 0.034(3) 0.022(2) -0.002(2) 0.002(2) 0.013(2)
C18 0.033(3) 0.027(2) 0.025(2) 0.0010(19) 0.003(2) -0.001(2)
C20 0.025(2) 0.036(3) 0.041(3) -0.004(2) -0.009(2) 0.006(2)
C21 0.021(2) 0.0159(19) 0.021(2) -0.0018(16) -0.0007(17) 0.0017(16)
C22 0.018(2) 0.027(2) 0.040(3) -0.001(2) 0.0007(19) 0.0010(18)
C23 0.038(3) 0.025(2) 0.025(2) -0.0038(19) -0.006(2) 0.007(2)
C24 0.041(3) 0.039(3) 0.028(2) 0.003(2) 0.012(2) 0.002(2)
C25 0.028(2) 0.022(2) 0.027(2) 0.0004(18) -0.0078(19) 0.0018(19)
O2 0.0343(18) 0.0329(18) 0.0228(17) -0.0045(15) 0.0015(14) -0.0041(15)
O4 0.047(2) 0.033(2) 0.0290(18) 0.0080(15) -0.0047(16) -0.0097(17)
C3 0.050(4) 0.057(4) 0.021(2) -0.004(2) -0.001(2) -0.014(3)
C2 0.023(2) 0.030(3) 0.023(2) -0.0018(19) 0.0049(18) -0.0033(19)
C5 0.019(2) 0.021(2) 0.026(2) 0.0009(17) 0.0040(17) 0.0008(17)

loop_
_atom_type_symbol
_atom_type_description
_atom_type_scat_dispersion_real
_atom_type_scat_dispersion_imag
_atom_type_scat_source
C C 0.0033 0.0016 'International Tables Vol C Tables 4.2.6.8 and 6.1.1.4'
H H 0.0000 0.0000 'International Tables Vol C Tables 4.2.6.8 and 6.1.1.4'
N N 0.0061 0.0033 'International Tables Vol C Tables 4.2.6.8 and 6.1.1.4'
O O 0.0106 0.0060 'International Tables Vol C Tables 4.2.6.8 and 6.1.1.4'

loop_
_geom_angle_atom_site_label_1
_geom_angle_atom_site_label_2
_geom_angle_atom_site_label_3
_geom_angle
O1 N4 C12 112.6(3)
O1 N4 C21 111.5(3)
O1 N4 C22 109.0(3)
C12 N4 C21 113.5(3)
C12 N4 C22 107.7(4)
C22 N4 C21 101.8(3)
C7 C6 C11 120.5(4)
C9 C6 C7 119.0(4)
C9 C6 C11 120.3(4)
C14 C7 C6 120.5(4)
C14 C8 C15 119.6(4)
C15 C9 C6 120.7(4)
O3 C11 C6 110.4(3)
O3 C11 C13 107.1(3)
O3 C11 C21 109.0(3)
C6 C11 C21 109.9(3)
C13 C11 C6 110.0(3)
C13 C11 C21 110.3(4)
C5 C12 N4 122.1(4)
C16 C13 C11 123.3(4)
C16 C13 C18 118.5(4)
C18 C13 C11 118.2(4)
C8 C14 C7 120.1(4)
C9 C15 C8 120.0(4)
C13 C16 C23 120.7(5)
C23 C17 C24 119.6(5)
C24 C18 C13 120.5(5)
C22 C20 C25 104.5(4)
N4 C21 C11 112.1(3)
C25 C21 N4 102.8(3)
C25 C21 C11 114.8(4)
C20 C22 N4 103.6(4)
C17 C23 C16 120.3(5)
C18 C24 C17 120.3(5)
C21 C25 C20 106.9(4)
C2 O2 C3 116.2(4)
O2 C2 C5 110.8(4)
O4 C2 O2 123.5(4)
O4 C2 C5 125.7(4)
C12 C5 C2 121.9(4)

loop_
_geom_bond_atom_site_label_1
_geom_bond_atom_site_label_2
_geom_bond_distance
O1 N4 1.392(4)
O3 C11 1.426(5)
N4 C12 1.473(6)
N4 C21 1.542(5)
N4 C22 1.519(6)
C6 C7 1.395(6)
C6 C9 1.390(6)
C6 C11 1.540(6)
C7 C14 1.392(6)
C8 C14 1.391(7)
C8 C15 1.393(7)
C9 C15 1.390(6)
C11 C13 1.531(6)
C11 C21 1.551(6)
C12 C5 1.320(6)
C13 C16 1.394(6)
C13 C18 1.398(7)
C16 C23 1.396(7)
C17 C23 1.378(8)
C17 C24 1.392(8)
C18 C24 1.390(7)
C20 C22 1.512(7)
C20 C25 1.541(7)
C21 C25 1.538(6)
O2 C3 1.445(6)
O2 C2 1.337(6)
O4 C2 1.218(6)
C2 C5 1.454(6)
